data_7206026
loop_
_publ_author_name
'Gelmboldt, Vladimir O.'
'Ganin, Eduard V.'
'Basok, Stepan S.'
'Kulygina, Ekaterina Yu.'
'Botoshansky, Mark M.'
'Kravtsov, Victor Ch.'
'Fonari, Marina S.'

_publ_section_title
;
 Tetrabenzylcyclen as a receptor for fluoride
;
_journal_issue 11
_journal_name_full CrystEngComm
_journal_page_first 3682
_journal_paper_doi 10.1039/c1ce05279a
_journal_volume 13
_journal_year 2011
_chemical_formula_moiety 'C36 H44 N4'
_chemical_formula_sum 'C36 H44 N4'
_chemical_formula_weight 532.75
_chemical_name_common
;
tetrabenzylcyclen
;
_chemical_name_systematic
;
1,4,7,10-tetrabenzyl-1,4,7,10-tetraazacyclododecane
;
_space_group_IT_number 14
_symmetry_cell_setting monoclinic
_symmetry_space_group_name_Hall '-P 2yn'
_symmetry_space_group_name_H-M 'P 1 21/n 1'
_atom_sites_solution_hydrogens geom
_atom_sites_solution_primary direct
_atom_sites_solution_secondary difmap
_audit_creation_method SHELXL-97
_cell_angle_alpha 90.00
_cell_angle_beta 110.64(3)
_cell_angle_gamma 90.00
_cell_formula_units_Z 2
_cell_length_a 15.285(3)
_cell_length_b 6.4670(10)
_cell_length_c 16.654(2)
_cell_measurement_reflns_used 11204
_cell_measurement_temperature 293(2)
_cell_measurement_theta_max 25.07
_cell_measurement_theta_min 1.56
_cell_volume 1540.6(5)
_computing_cell_refinement 'DENZO HKL2000 (Otwinowski & Minor 1997)'
_computing_data_collection 'Collect (Nonius, 2006)'
_computing_data_reduction 'DENZO HKL2000 (Otwinowski & Minor 1997)'
_computing_molecular_graphics 'TEXSAN (MSC, 1999)'
_computing_structure_refinement 'SHELXL-97 (Sheldrick, 1997)'
_computing_structure_solution 'SHELXS-97 (Sheldrick, 1997)'
_diffrn_ambient_temperature 293(2)
_diffrn_measured_fraction_theta_full 0.994
_diffrn_measured_fraction_theta_max 0.994
_diffrn_measurement_device_type 'Nonius KappaCCD'
_diffrn_measurement_method 'phi- and omega-scans'
_diffrn_radiation_monochromator graphite
_diffrn_radiation_source 'fine-focus sealed tube'
_diffrn_radiation_type MoK\a
_diffrn_radiation_wavelength 0.71073
_diffrn_reflns_av_R_equivalents 0.0630
_diffrn_reflns_av_sigmaI/netI 0.0401
_diffrn_reflns_limit_h_max 18
_diffrn_reflns_limit_h_min 0
_diffrn_reflns_limit_k_max 7
_diffrn_reflns_limit_k_min 0
_diffrn_reflns_limit_l_max 18
_diffrn_reflns_limit_l_min -19
_diffrn_reflns_number 11204
_diffrn_reflns_theta_full 25.07
_diffrn_reflns_theta_max 25.07
_diffrn_reflns_theta_min 1.56
_exptl_absorpt_coefficient_mu 0.067
_exptl_absorpt_correction_type none
_exptl_crystal_colour colorless
_exptl_crystal_density_diffrn 1.148
_exptl_crystal_density_method 'not measured'
_exptl_crystal_description cubic
_exptl_crystal_F_000 576
_exptl_crystal_size_max 0.39
_exptl_crystal_size_mid 0.27
_exptl_crystal_size_min 0.24
_refine_diff_density_max 0.144
_refine_diff_density_min -0.164
_refine_diff_density_rms 0.037
_refine_ls_extinction_method none
_refine_ls_goodness_of_fit_ref 1.025
_refine_ls_hydrogen_treatment constr
_refine_ls_matrix_type full
_refine_ls_number_parameters 181
_refine_ls_number_reflns 2719
_refine_ls_number_restraints 0
_refine_ls_restrained_S_all 1.025
_refine_ls_R_factor_all 0.0726
_refine_ls_R_factor_gt 0.0488
_refine_ls_shift/su_max 0.000
_refine_ls_shift/su_mean 0.000
_refine_ls_structure_factor_coef Fsqd
_refine_ls_weighting_details 'calc w=1/[\s^2^(Fo^2^)+(0.0826P)^2^+0.0535P] where P=(Fo^2^+2Fc^2^)/3'
_refine_ls_weighting_scheme calc
_refine_ls_wR_factor_gt 0.1210
_refine_ls_wR_factor_ref 0.1363
_reflns_number_gt 1962
_reflns_number_total 2719
_reflns_threshold_expression >2sigma(I)
_cod_data_source_file c1ce05279a.txt
_cod_data_source_block vo7
_cod_original_cell_volume 1540.6(4)
_cod_original_sg_symbol_H-M 'P 21/n'
_cod_database_code 7206026

loop_
_symmetry_equiv_pos_as_xyz
'x, y, z'
'-x+1/2, y+1/2, -z+1/2'
'-x, -y, -z'
'x-1/2, -y-1/2, z-1/2'

loop_
_atom_site_label
_atom_site_type_symbol
_atom_site_fract_x
_atom_site_fract_y
_atom_site_fract_z
_atom_site_U_iso_or_equiv
_atom_site_adp_type
_atom_site_occupancy
_atom_site_symmetry_multiplicity
_atom_site_calc_flag
_atom_site_refinement_flags
_atom_site_disorder_assembly
_atom_site_disorder_group
N1 N 0.07967(9) 0.14001(19) 0.11821(8) 0.0480(4) Uani 1 1 d . . .
N2 N 0.14207(9) -0.02200(19) -0.04272(8) 0.0500(4) Uani 1 1 d . . .
C1 C 0.12480(12) 0.2325(2) 0.06235(11) 0.0546(4) Uani 1 1 d . . .
H1A H 0.1604 0.3520 0.0913 0.065 Uiso 1 1 calc R . .
H1B H 0.0765 0.2814 0.0105 0.065 Uiso 1 1 calc R . .
C2 C 0.18912(11) 0.0904(3) 0.03708(11) 0.0572(5) Uani 1 1 d . . .
H2A H 0.2397 0.1714 0.0307 0.069 Uiso 1 1 calc R . .
H2B H 0.2164 -0.0085 0.0829 0.069 Uiso 1 1 calc R . .
C3 C 0.08706(12) -0.1956(3) -0.02984(11) 0.0560(5) Uani 1 1 d . . .
H3A H 0.0628 -0.1599 0.0149 0.067 Uiso 1 1 calc R . .
H3B H 0.1276 -0.3147 -0.0105 0.067 Uiso 1 1 calc R . .
C4 C -0.00610(12) 0.2531(2) 0.11061(11) 0.0554(4) Uani 1 1 d . . .
H4A H 0.0056 0.4004 0.1101 0.066 Uiso 1 1 calc R . .
H4B H -0.0231 0.2235 0.1603 0.066 Uiso 1 1 calc R . .
C5 C 0.14459(13) 0.1419(3) 0.20696(11) 0.0600(5) Uani 1 1 d . . .
H5A H 0.1517 0.2830 0.2280 0.072 Uiso 1 1 calc R . .
H5B H 0.2053 0.0948 0.2082 0.072 Uiso 1 1 calc R . .
C6 C 0.11400(11) 0.0086(2) 0.26636(10) 0.0517(4) Uani 1 1 d . . .
C7 C 0.12935(12) 0.0695(3) 0.34927(11) 0.0617(5) Uani 1 1 d . . .
H7 H 0.1567 0.1974 0.3681 0.074 Uiso 1 1 calc R . .
C8 C 0.10501(14) -0.0549(3) 0.40490(12) 0.0699(5) Uani 1 1 d . . .
H8 H 0.1170 -0.0120 0.4611 0.084 Uiso 1 1 calc R . .
C9 C 0.06303(13) -0.2423(3) 0.37771(13) 0.0684(5) Uani 1 1 d . . .
H9 H 0.0456 -0.3257 0.4150 0.082 Uiso 1 1 calc R . .
C10 C 0.04706(15) -0.3053(3) 0.29570(13) 0.0745(6) Uani 1 1 d . . .
H10 H 0.0192 -0.4329 0.2771 0.089 Uiso 1 1 calc R . .
C11 C 0.07196(15) -0.1812(3) 0.24025(12) 0.0701(6) Uani 1 1 d . . .
H11 H 0.0604 -0.2255 0.1843 0.084 Uiso 1 1 calc R . .
C12 C 0.20903(13) -0.0956(3) -0.08060(12) 0.0606(5) Uani 1 1 d . . .
H12A H 0.1762 -0.1805 -0.1301 0.073 Uiso 1 1 calc R . .
H12B H 0.2546 -0.1828 -0.0392 0.073 Uiso 1 1 calc R . .
C13 C 0.25990(12) 0.0734(3) -0.10814(10) 0.0520(4) Uani 1 1 d . . .
C14 C 0.35367(12) 0.0543(3) -0.09565(12) 0.0615(5) Uani 1 1 d . . .
H14 H 0.3860 -0.0626 -0.0682 0.074 Uiso 1 1 calc R . .
C15 C 0.40041(14) 0.2046(3) -0.12298(13) 0.0717(6) Uani 1 1 d . . .
H15 H 0.4637 0.1886 -0.1138 0.086 Uiso 1 1 calc R . .
C16 C 0.35435(15) 0.3774(3) -0.16352(13) 0.0712(6) Uani 1 1 d . . .
H16 H 0.3860 0.4790 -0.1820 0.085 Uiso 1 1 calc R . .
C17 C 0.26062(15) 0.4000(3) -0.17689(12) 0.0687(5) Uani 1 1 d . . .
H17 H 0.2287 0.5169 -0.2048 0.082 Uiso 1 1 calc R . .
C18 C 0.21390(13) 0.2494(3) -0.14897(12) 0.0616(5) Uani 1 1 d . . .
H18 H 0.1508 0.2665 -0.1577 0.074 Uiso 1 1 calc R . .

loop_
_atom_site_aniso_label
_atom_site_aniso_U_11
_atom_site_aniso_U_22
_atom_site_aniso_U_33
_atom_site_aniso_U_23
_atom_site_aniso_U_13
_atom_site_aniso_U_12
N1 0.0429(8) 0.0526(8) 0.0452(8) -0.0009(6) 0.0112(6) -0.0079(6)
N2 0.0415(8) 0.0560(8) 0.0512(8) 0.0029(6) 0.0146(7) -0.0027(6)
C1 0.0537(11) 0.0532(9) 0.0545(10) 0.0022(7) 0.0162(9) -0.0116(7)
C2 0.0390(9) 0.0760(11) 0.0526(10) 0.0031(8) 0.0113(8) -0.0086(8)
C3 0.0510(11) 0.0564(9) 0.0568(10) 0.0091(7) 0.0141(9) -0.0019(7)
C4 0.0566(11) 0.0499(9) 0.0597(11) -0.0040(7) 0.0206(9) -0.0055(7)
C5 0.0509(11) 0.0711(11) 0.0502(10) -0.0058(8) 0.0080(8) -0.0157(8)
C6 0.0397(9) 0.0635(10) 0.0444(9) -0.0003(7) 0.0054(7) -0.0011(7)
C7 0.0519(11) 0.0735(11) 0.0514(11) -0.0067(8) 0.0078(9) -0.0035(8)
C8 0.0615(12) 0.0961(14) 0.0468(11) 0.0019(10) 0.0126(9) 0.0062(11)
C9 0.0520(12) 0.0895(14) 0.0590(12) 0.0237(10) 0.0140(10) 0.0053(10)
C10 0.0795(15) 0.0704(12) 0.0634(13) 0.0081(9) 0.0124(11) -0.0152(10)
C11 0.0834(15) 0.0713(12) 0.0496(11) -0.0034(9) 0.0159(10) -0.0168(10)
C12 0.0538(11) 0.0634(10) 0.0673(11) 0.0078(9) 0.0249(9) 0.0082(8)
C13 0.0468(10) 0.0639(10) 0.0457(9) -0.0008(7) 0.0168(8) 0.0026(8)
C14 0.0485(11) 0.0774(11) 0.0573(11) 0.0025(9) 0.0171(9) 0.0084(9)
C15 0.0487(11) 0.0971(15) 0.0706(13) -0.0030(11) 0.0226(10) -0.0083(10)
C16 0.0718(14) 0.0802(13) 0.0664(12) -0.0028(10) 0.0304(11) -0.0179(11)
C17 0.0784(15) 0.0683(11) 0.0585(11) 0.0094(9) 0.0232(11) 0.0044(10)
C18 0.0510(11) 0.0745(12) 0.0589(11) 0.0067(9) 0.0187(10) 0.0077(9)

loop_
_atom_type_symbol
_atom_type_description
_atom_type_scat_dispersion_real
_atom_type_scat_dispersion_imag
_atom_type_scat_source
C C 0.0033 0.0016 'International Tables Vol C Tables 4.2.6.8 and 6.1.1.4'
H H 0.0000 0.0000 'International Tables Vol C Tables 4.2.6.8 and 6.1.1.4'
N N 0.0061 0.0033 'International Tables Vol C Tables 4.2.6.8 and 6.1.1.4'

loop_
_geom_angle_atom_site_label_1
_geom_angle_atom_site_label_2
_geom_angle_atom_site_label_3
_geom_angle
_geom_angle_site_symmetry_1
_geom_angle_site_symmetry_3
_geom_angle_publ_flag
C5 N1 C1 109.55(13) . . ?
C5 N1 C4 110.53(13) . . ?
C1 N1 C4 110.35(12) . . ?
C12 N2 C2 111.11(14) . . ?
C12 N2 C3 109.89(12) . . ?
C2 N2 C3 111.84(12) . . ?
N1 C1 C2 115.24(13) . . ?
N1 C1 H1A 108.5 . . ?
C2 C1 H1A 108.5 . . ?
N1 C1 H1B 108.5 . . ?
C2 C1 H1B 108.5 . . ?
H1A C1 H1B 107.5 . . ?
N2 C2 C1 113.33(14) . . ?
N2 C2 H2A 108.9 . . ?
C1 C2 H2A 108.9 . . ?
N2 C2 H2B 108.9 . . ?
C1 C2 H2B 108.9 . . ?
H2A C2 H2B 107.7 . . ?
N2 C3 C4 112.89(13) . 3 ?
N2 C3 H3A 109.0 . . ?
C4 C3 H3A 109.0 3 . ?
N2 C3 H3B 109.0 . . ?
C4 C3 H3B 109.0 3 . ?
H3A C3 H3B 107.8 . . ?
N1 C4 C3 112.26(13) . 3 ?
N1 C4 H4A 109.2 . . ?
C3 C4 H4A 109.2 3 . ?
N1 C4 H4B 109.2 . . ?
C3 C4 H4B 109.2 3 . ?
H4A C4 H4B 107.9 . . ?
N1 C5 C6 113.73(13) . . ?
N1 C5 H5A 108.8 . . ?
C6 C5 H5A 108.8 . . ?
N1 C5 H5B 108.8 . . ?
C6 C5 H5B 108.8 . . ?
H5A C5 H5B 107.7 . . ?
C7 C6 C11 117.79(16) . . ?
C7 C6 C5 120.91(15) . . ?
C11 C6 C5 121.28(15) . . ?
C6 C7 C8 121.26(18) . . ?
C6 C7 H7 119.4 . . ?
C8 C7 H7 119.4 . . ?
C9 C8 C7 120.09(18) . . ?
C9 C8 H8 120.0 . . ?
C7 C8 H8 120.0 . . ?
C10 C9 C8 119.54(17) . . ?
C10 C9 H9 120.2 . . ?
C8 C9 H9 120.2 . . ?
C9 C10 C11 120.29(19) . . ?
C9 C10 H10 119.9 . . ?
C11 C10 H10 119.9 . . ?
C10 C11 C6 121.02(18) . . ?
C10 C11 H11 119.5 . . ?
C6 C11 H11 119.5 . . ?
N2 C12 C13 114.31(14) . . ?
N2 C12 H12A 108.7 . . ?
C13 C12 H12A 108.7 . . ?
N2 C12 H12B 108.7 . . ?
C13 C12 H12B 108.7 . . ?
H12A C12 H12B 107.6 . . ?
C14 C13 C18 117.95(16) . . ?
C14 C13 C12 120.69(16) . . ?
C18 C13 C12 121.34(15) . . ?
C15 C14 C13 121.34(18) . . ?
C15 C14 H14 119.3 . . ?
C13 C14 H14 119.3 . . ?
C16 C15 C14 120.30(19) . . ?
C16 C15 H15 119.9 . . ?
C14 C15 H15 119.9 . . ?
C15 C16 C17 119.49(18) . . ?
C15 C16 H16 120.3 . . ?
C17 C16 H16 120.3 . . ?
C16 C17 C18 120.13(18) . . ?
C16 C17 H17 119.9 . . ?
C18 C17 H17 119.9 . . ?
C17 C18 C13 120.79(17) . . ?
C17 C18 H18 119.6 . . ?
C13 C18 H18 119.6 . . ?

loop_
_geom_bond_atom_site_label_1
_geom_bond_atom_site_label_2
_geom_bond_distance
_geom_bond_site_symmetry_2
_geom_bond_publ_flag
N1 C5 1.461(2) . ?
N1 C1 1.4670(19) . ?
N1 C4 1.467(2) . ?
N2 C12 1.458(2) . ?
N2 C2 1.462(2) . ?
N2 C3 1.463(2) . ?
C1 C2 1.510(2) . ?
C1 H1A 0.9700 . ?
C1 H1B 0.9700 . ?
C2 H2A 0.9700 . ?
C2 H2B 0.9700 . ?
C3 C4 1.518(2) 3 ?
C3 H3A 0.9700 . ?
C3 H3B 0.9700 . ?
C4 C3 1.518(2) 3 ?
C4 H4A 0.9700 . ?
C4 H4B 0.9700 . ?
C5 C6 1.505(2) . ?
C5 H5A 0.9700 . ?
C5 H5B 0.9700 . ?
C6 C7 1.374(2) . ?
C6 C11 1.383(2) . ?
C7 C8 1.374(3) . ?
C7 H7 0.9300 . ?
C8 C9 1.371(3) . ?
C8 H8 0.9300 . ?
C9 C10 1.362(3) . ?
C9 H9 0.9300 . ?
C10 C11 1.375(3) . ?
C10 H10 0.9300 . ?
C11 H11 0.9300 . ?
C12 C13 1.504(2) . ?
C12 H12A 0.9700 . ?
C12 H12B 0.9700 . ?
C13 C14 1.379(2) . ?
C13 C18 1.384(2) . ?
C14 C15 1.375(3) . ?
C14 H14 0.9300 . ?
C15 C16 1.365(3) . ?
C15 H15 0.9300 . ?
C16 C17 1.378(3) . ?
C16 H16 0.9300 . ?
C17 C18 1.382(3) . ?
C17 H17 0.9300 . ?
C18 H18 0.9300 . ?

loop_
_geom_torsion_atom_site_label_1
_geom_torsion_atom_site_label_2
_geom_torsion_atom_site_label_3
_geom_torsion_atom_site_label_4
_geom_torsion
_geom_torsion_site_symmetry_1
_geom_torsion_site_symmetry_2
_geom_torsion_site_symmetry_3
_geom_torsion_site_symmetry_4
_geom_torsion_publ_flag
C4 N1 C1 C2 -157.03(14) . . . . ?
N1 C1 C2 N2 90.99(17) . . . . ?
C1 C2 N2 C3 -77.42(17) . . . . ?
C2 N2 C3 C4 153.97(14) . . . 3 ?
N2 C3 C4 N1 -90.00(17) . . 3 3 ?
C3 C4 N1 C1 -78.35(16) . 3 3 3 ?
C4 N1 C1 C2 157.03(14) 3 3 3 3 ?
